data_4035683
loop_
_publ_author_name
'Plata, Paulina'
'Klimczak, Urszula'
'Zambro\'n, Bartosz K'

_publ_section_title
;
 Acyclic Remote 1,5- and 1,4,5-Stereocontrol in the Catalytic
 Stereoselective Reactions of \b-Lactams with Aldehydes: The Effect of the
 N-Methylimidazole Ligand.
;
_journal_issue 23
_journal_name_full 'The Journal of organic chemistry'
_journal_page_first 14527
_journal_page_last 14552
_journal_paper_doi 10.1021/acs.joc.8b02333
_journal_volume 83
_journal_year 2018
_chemical_formula_moiety 'C27 H47 N O5 S Si'
_chemical_formula_sum 'C27 H47 N O5 S Si'
_chemical_formula_weight 525.80
_space_group_crystal_system triclinic
_space_group_IT_number 2
_space_group_name_Hall '-P 1'
_space_group_name_H-M_alt 'P -1'
_atom_sites_solution_hydrogens mixed
_atom_sites_solution_primary direct
_atom_sites_solution_secondary difmap
_audit_creation_method SHELXL-2014
_cell_angle_alpha 103.677(2)
_cell_angle_beta 95.436(2)
_cell_angle_gamma 97.749(2)
_cell_formula_units_Z 4
_cell_length_a 11.2358(4)
_cell_length_b 12.6433(4)
_cell_length_c 22.2439(7)
_cell_measurement_reflns_used 3880
_cell_measurement_temperature 164(2)
_cell_measurement_theta_max 65.38
_cell_measurement_theta_min 3.65
_cell_volume 3015.85(18)
_computing_cell_refinement 'Bruker SAINT'
_computing_data_collection 'Bruker APEX2'
_computing_data_reduction 'Bruker SAINT'
_computing_molecular_graphics 'Bruker SHELXTL'
_computing_publication_material 'Bruker SHELXTL'
_computing_structure_refinement 'SHELXL-2014 (Sheldrick, 2014)'
_computing_structure_solution 'SHELXL-2014 (Sheldrick, 2014)'
_diffrn_ambient_temperature 164(2)
_diffrn_measured_fraction_theta_full 0.652
_diffrn_measured_fraction_theta_max 0.688
_diffrn_measurement_device_type 'Bruker APEX-II CCD'
_diffrn_measurement_method '\f and \w scans'
_diffrn_radiation_monochromator graphite
_diffrn_radiation_type CuK\a
_diffrn_radiation_wavelength 1.54178
_diffrn_reflns_av_R_equivalents 0.0765
_diffrn_reflns_av_unetI/netI 0.1633
_diffrn_reflns_Laue_measured_fraction_full 0.652
_diffrn_reflns_Laue_measured_fraction_max 0.688
_diffrn_reflns_limit_h_max 12
_diffrn_reflns_limit_h_min -10
_diffrn_reflns_limit_k_max 11
_diffrn_reflns_limit_k_min -12
_diffrn_reflns_limit_l_max 25
_diffrn_reflns_limit_l_min -26
_diffrn_reflns_number 46416
_diffrn_reflns_point_group_measured_fraction_full 0.652
_diffrn_reflns_point_group_measured_fraction_max 0.688
_diffrn_reflns_theta_full 67.679
_diffrn_reflns_theta_max 65.378
_diffrn_reflns_theta_min 3.646
_diffrn_source 'fine-focus sealed tube'
_exptl_absorpt_coefficient_mu 1.604
_exptl_absorpt_correction_T_max 0.7510
_exptl_absorpt_correction_T_min 0.5920
_exptl_absorpt_correction_type multi-scan
_exptl_absorpt_process_details sadabs
_exptl_crystal_colour colourless
_exptl_crystal_density_diffrn 1.158
_exptl_crystal_density_method 'not measurd'
_exptl_crystal_description needle
_exptl_crystal_F_000 1144
_exptl_crystal_size_max 0.365
_exptl_crystal_size_mid 0.224
_exptl_crystal_size_min 0.189
_refine_diff_density_max 0.494
_refine_diff_density_min -0.630
_refine_diff_density_rms 0.079
_refine_ls_extinction_method none
_refine_ls_goodness_of_fit_ref 1.061
_refine_ls_hydrogen_treatment mixed
_refine_ls_matrix_type full
_refine_ls_number_parameters 672
_refine_ls_number_reflns 7128
_refine_ls_number_restraints 0
_refine_ls_restrained_S_all 1.061
_refine_ls_R_factor_all 0.1635
_refine_ls_R_factor_gt 0.0602
_refine_ls_shift/su_max 0.000
_refine_ls_shift/su_mean 0.000
_refine_ls_structure_factor_coef Fsqd
_refine_ls_weighting_details 'w=1/[\s^2^(Fo^2^)+(0.0789P)^2^] where P=(Fo^2^+2Fc^2^)/3'
_refine_ls_weighting_scheme calc
_refine_ls_wR_factor_gt 0.1330
_refine_ls_wR_factor_ref 0.1579
_reflns_Friedel_coverage 0.000
_reflns_number_gt 3880
_reflns_number_total 7128
_reflns_threshold_expression 'I > 2\s(I)'
_cod_data_source_file jo8b02333_si_003.cif
_cod_data_source_block BZ_G102a_C_0m
_cod_original_cell_volume 3015.85(17)
_cod_database_code 4035683
_shelx_space_group_comment
;
The symmetry employed for this shelxl refinement is uniquely defined
by the following loop, which should always be used as a source of
symmetry information in preference to the above space-group names.
They are only intended as comments.
;
_shelx_estimated_absorpt_t_min 0.592
_shelx_estimated_absorpt_t_max 0.751
_shelxl_version_number 2014-3

loop_
_space_group_symop_operation_xyz
'x, y, z'
'-x, -y, -z'

loop_
_atom_site_label
_atom_site_type_symbol
_atom_site_fract_x
_atom_site_fract_y
_atom_site_fract_z
_atom_site_U_iso_or_equiv
_atom_site_adp_type
_atom_site_occupancy
_atom_site_site_symmetry_order
_atom_site_calc_flag
_atom_site_refinement_flags_posn
_atom_site_refinement_flags_adp
_atom_site_refinement_flags_occupancy
_atom_site_disorder_assembly
_atom_site_disorder_group
S1 S 0.99802(11) 0.14909(12) 0.58840(6) 0.0447(4) Uani 1 1 d . . . . .
S1A S 0.07329(10) 0.68170(11) 0.04932(6) 0.0386(4) Uani 1 1 d . . . . .
Si1 Si 0.83519(10) 0.27050(10) 0.37674(6) 0.0334(4) Uani 1 1 d . . . . .
Si1A Si 0.16435(10) 0.36309(10) 0.16955(6) 0.0315(4) Uani 1 1 d . . . . .
O1 O 0.8086(2) 0.2867(3) 0.58384(16) 0.0420(9) Uani 1 1 d . . . . .
O2 O 0.7977(2) 0.1884(2) 0.42258(13) 0.0339(8) Uani 1 1 d . . . . .
O3 O 0.3079(2) 0.1392(2) 0.53541(14) 0.0461(9) Uani 1 1 d . . . . .
H3 H 0.2421 0.1435 0.5502 0.069 Uiso 1 1 calc R U . . .
O4 O 1.0608(3) 0.0604(3) 0.56383(14) 0.0542(9) Uani 1 1 d . . . . .
O5 O 1.0684(2) 0.2563(3) 0.61435(14) 0.0567(10) Uani 1 1 d . . . . .
O1A O 0.2964(3) 0.7158(3) 0.13931(13) 0.0386(9) Uani 1 1 d . . . . .
O2A O 0.2137(2) 0.4299(2) 0.11803(11) 0.0296(8) Uani 1 1 d . . . . .
O3A O 0.7512(3) 0.6195(2) 0.08982(16) 0.0501(9) Uani 1 1 d . . . . .
H3A H 0.8155 0.6576 0.0854 0.075 Uiso 1 1 calc R U . . .
O4A O 0.0438(2) 0.7619(2) 0.10012(14) 0.0447(9) Uani 1 1 d . . . . .
O5A O -0.0239(2) 0.6148(2) 0.00381(13) 0.0476(9) Uani 1 1 d . . . . .
N1 N 0.9009(3) 0.1537(3) 0.52870(15) 0.0345(10) Uani 1 1 d . . . . .
H1 H 0.9023 0.1090 0.4919 0.041 Uiso 1 1 calc R U . . .
N1A N 0.1430(3) 0.5920(3) 0.07552(15) 0.0314(10) Uani 1 1 d . . . . .
H1A H 0.1113 0.5216 0.0628 0.038 Uiso 1 1 calc R U . . .
C1 C 0.8174(4) 0.2256(4) 0.5346(3) 0.0317(13) Uani 1 1 d . . . . .
C2 C 0.7348(4) 0.2153(3) 0.4749(2) 0.0282(12) Uani 1 1 d . . . . .
H2 H 0.7058 0.2872 0.4763 0.034 Uiso 1 1 calc R U . . .
C3 C 0.6278(4) 0.1270(3) 0.46892(18) 0.0313(12) Uani 1 1 d . . . . .
H3B H 0.6384 0.0532 0.4516 0.038 Uiso 1 1 calc R U . . .
C4 C 0.5199(4) 0.1419(4) 0.48543(19) 0.0395(13) Uani 1 1 d . . . . .
H4 H 0.4627 0.0767 0.4800 0.047 Uiso 1 1 calc R U . . .
C5 C 0.4765(5) 0.2475(5) 0.5114(2) 0.0378(14) Uani 1 1 d . . . . .
C6 C 0.4174(4) 0.2859(4) 0.4577(2) 0.0564(15) Uani 1 1 d . . . . .
H6A H 0.4734 0.2880 0.4266 0.085 Uiso 1 1 calc R U . . .
H6B H 0.3978 0.3598 0.4735 0.085 Uiso 1 1 calc R U . . .
H6C H 0.3429 0.2345 0.4383 0.085 Uiso 1 1 calc R U . . .
C7 C 0.3893(4) 0.2409(4) 0.5602(2) 0.0352(13) Uani 1 1 d . . . . .
C8 C 0.4482(4) 0.2524(4) 0.6273(2) 0.0371(13) Uani 1 1 d . . . . .
C9 C 0.5149(4) 0.3710(4) 0.6538(2) 0.0634(16) Uani 1 1 d . . . . .
H9A H 0.5438 0.3822 0.6982 0.095 Uiso 1 1 calc R U . . .
H9B H 0.4594 0.4228 0.6490 0.095 Uiso 1 1 calc R U . . .
H9C H 0.5840 0.3837 0.6312 0.095 Uiso 1 1 calc R U . . .
C10 C 0.5356(4) 0.1732(4) 0.63270(19) 0.0512(15) Uani 1 1 d . . . . .
H10A H 0.4951 0.0975 0.6131 0.077 Uiso 1 1 calc R U . . .
H10B H 0.5627 0.1801 0.6769 0.077 Uiso 1 1 calc R U . . .
H10C H 0.6058 0.1905 0.6117 0.077 Uiso 1 1 calc R U . . .
C11 C 0.3475(4) 0.2333(4) 0.6673(2) 0.0596(16) Uani 1 1 d . . . . .
H11A H 0.3065 0.1566 0.6531 0.089 Uiso 1 1 calc R U . . .
H11B H 0.2887 0.2828 0.6634 0.089 Uiso 1 1 calc R U . . .
H11C H 0.3827 0.2484 0.7111 0.089 Uiso 1 1 calc R U . . .
C12 C 0.9058(4) 0.1126(4) 0.6414(3) 0.0296(12) Uani 1 1 d . . . . .
C13 C 0.9368(4) 0.1670(4) 0.7031(3) 0.0437(14) Uani 1 1 d . . . . .
H13 H 1.0047 0.2245 0.7154 0.052 Uiso 1 1 calc R U . . .
C14 C 0.8702(5) 0.1389(4) 0.7472(2) 0.0446(14) Uani 1 1 d . . . . .
H14 H 0.8932 0.1762 0.7900 0.053 Uiso 1 1 calc R U . . .
C15 C 0.7696(5) 0.0563(5) 0.7299(3) 0.0372(13) Uani 1 1 d . . . . .
C16 C 0.6942(4) 0.0265(4) 0.7777(2) 0.0589(16) Uani 1 1 d . . . . .
H16A H 0.7453 0.0413 0.8180 0.088 Uiso 1 1 calc R U . . .
H16B H 0.6593 -0.0520 0.7642 0.088 Uiso 1 1 calc R U . . .
H16C H 0.6288 0.0707 0.7821 0.088 Uiso 1 1 calc R U . . .
C17 C 0.7396(5) 0.0036(5) 0.6673(3) 0.0392(15) Uani 1 1 d . . . . .
C18 C 0.8061(4) 0.0304(4) 0.6233(2) 0.0359(13) Uani 1 1 d . . . . .
H18 H 0.7839 -0.0073 0.5805 0.043 Uiso 1 1 calc R U . . .
C19 C 0.6985(4) 0.2655(4) 0.3195(2) 0.0519(15) Uani 1 1 d . . . . .
H19 H 0.6475 0.3081 0.3476 0.062 Uiso 1 1 calc R U . A 1
C20 C 0.6173(4) 0.1529(4) 0.2981(2) 0.0718(17) Uani 1 1 d . . . . .
H20A H 0.5466 0.1577 0.2700 0.108 Uiso 1 1 calc R U . . .
H20B H 0.5903 0.1303 0.3344 0.108 Uiso 1 1 calc R U . . .
H20C H 0.6628 0.0984 0.2759 0.108 Uiso 1 1 calc R U . . .
C21' C 0.7214(15) 0.336(2) 0.2780(12) 0.041(7) Uiso 0.34(3) 1 d . . P B 1
H21A H 0.7749 0.3050 0.2486 0.062 Uiso 0.34(3) 1 calc R U P B 1
H21B H 0.7604 0.4097 0.3024 0.062 Uiso 0.34(3) 1 calc R U P B 1
H21C H 0.6446 0.3412 0.2549 0.062 Uiso 0.34(3) 1 calc R U P B 1
C21" C 0.7374(8) 0.2906(15) 0.2564(7) 0.061(4) Uiso 0.66(3) 1 d . . P B 2
H21D H 0.7861 0.2360 0.2375 0.091 Uiso 0.66(3) 1 calc R U P B 2
H21E H 0.7853 0.3646 0.2658 0.091 Uiso 0.66(3) 1 calc R U P B 2
H21F H 0.6648 0.2865 0.2274 0.091 Uiso 0.66(3) 1 calc R U P B 2
C22 C 0.8908(4) 0.4150(3) 0.4228(2) 0.0473(14) Uani 1 1 d . . . . .
H22 H 0.9385 0.4097 0.4620 0.057 Uiso 1 1 calc R U . . .
C23 C 0.7936(5) 0.4857(4) 0.4435(2) 0.0758(18) Uani 1 1 d . . . . .
H23A H 0.8330 0.5581 0.4695 0.114 Uiso 1 1 calc R U . . .
H23B H 0.7408 0.4489 0.4677 0.114 Uiso 1 1 calc R U . . .
H23C H 0.7451 0.4949 0.4067 0.114 Uiso 1 1 calc R U . . .
C24 C 0.9791(4) 0.4789(4) 0.3902(2) 0.0707(17) Uani 1 1 d . . . . .
H24A H 0.9379 0.4830 0.3501 0.106 Uiso 1 1 calc R U . . .
H24B H 1.0489 0.4409 0.3830 0.106 Uiso 1 1 calc R U . . .
H24C H 1.0069 0.5537 0.4167 0.106 Uiso 1 1 calc R U . . .
C25 C 0.9588(4) 0.2085(4) 0.3389(2) 0.0403(13) Uani 1 1 d . . . . .
H25 H 0.9862 0.2531 0.3097 0.048 Uiso 1 1 calc R U . . .
C26 C 0.9206(4) 0.0889(4) 0.3009(2) 0.0543(15) Uani 1 1 d . . . . .
H26A H 0.9912 0.0604 0.2846 0.081 Uiso 1 1 calc R U . . .
H26B H 0.8586 0.0856 0.2661 0.081 Uiso 1 1 calc R U . . .
H26C H 0.8875 0.0440 0.3277 0.081 Uiso 1 1 calc R U . . .
C27 C 1.0685(4) 0.2171(4) 0.3889(2) 0.0568(15) Uani 1 1 d . . . . .
H27A H 1.0468 0.1681 0.4158 0.085 Uiso 1 1 calc R U . . .
H27B H 1.0899 0.2933 0.4143 0.085 Uiso 1 1 calc R U . . .
H27C H 1.1378 0.1952 0.3682 0.085 Uiso 1 1 calc R U . . .
C1A C 0.2502(4) 0.6227(5) 0.1171(2) 0.0293(13) Uani 1 1 d . . . . .
C2A C 0.3056(4) 0.5236(3) 0.1279(2) 0.0265(12) Uani 1 1 d . . . . .
H2A H 0.3491 0.5413 0.1713 0.032 Uiso 1 1 calc R U . . .
C3A C 0.3926(4) 0.4972(3) 0.08140(19) 0.0298(12) Uani 1 1 d . . . . .
H3A1 H 0.3595 0.4498 0.0418 0.036 Uiso 1 1 calc R U . . .
C4A C 0.5107(4) 0.5330(3) 0.0898(2) 0.0297(12) Uani 1 1 d . . . . .
H4A H 0.5522 0.5115 0.0548 0.036 Uiso 1 1 calc R U . . .
C5A C 0.5863(4) 0.6034(3) 0.14797(19) 0.0262(12) Uani 1 1 d . . . . .
H5A H 0.5329 0.6474 0.1736 0.031 Uiso 1 1 calc R U . . .
C6A C 0.6375(3) 0.5282(3) 0.18567(19) 0.0401(13) Uani 1 1 d . . . . .
H6A1 H 0.5707 0.4783 0.1945 0.060 Uiso 1 1 calc R U . . .
H6A2 H 0.6836 0.5736 0.2250 0.060 Uiso 1 1 calc R U . . .
H6A3 H 0.6910 0.4849 0.1615 0.060 Uiso 1 1 calc R U . . .
C7A C 0.6919(4) 0.6840(4) 0.1360(3) 0.0350(14) Uani 1 1 d . . . . .
C8A C 0.6600(4) 0.7897(4) 0.1200(2) 0.0313(12) Uani 1 1 d . . . . .
C9A C 0.6038(4) 0.8564(3) 0.1727(2) 0.0479(14) Uani 1 1 d . . . . .
H9A1 H 0.5255 0.8152 0.1763 0.072 Uiso 1 1 calc R U . . .
H9A2 H 0.5917 0.9269 0.1640 0.072 Uiso 1 1 calc R U . . .
H9A3 H 0.6578 0.8702 0.2120 0.072 Uiso 1 1 calc R U . . .
C10A C 0.5748(4) 0.7639(3) 0.0589(2) 0.0494(14) Uani 1 1 d . . . . .
H10D H 0.6096 0.7169 0.0257 0.074 Uiso 1 1 calc R U . . .
H10E H 0.5639 0.8328 0.0478 0.074 Uiso 1 1 calc R U . . .
H10F H 0.4961 0.7253 0.0640 0.074 Uiso 1 1 calc R U . . .
C11A C 0.7779(4) 0.8602(4) 0.1133(2) 0.0555(15) Uani 1 1 d . . . . .
H11D H 0.8362 0.8715 0.1508 0.083 Uiso 1 1 calc R U . . .
H11E H 0.7610 0.9318 0.1081 0.083 Uiso 1 1 calc R U . . .
H11F H 0.8118 0.8223 0.0767 0.083 Uiso 1 1 calc R U . . .
C12A C 0.1801(4) 0.7469(5) 0.0123(2) 0.0270(12) Uani 1 1 d . . . . .
C13A C 0.1999(4) 0.8596(5) 0.0230(2) 0.0393(13) Uani 1 1 d . . . . .
H13A H 0.1579 0.9031 0.0521 0.047 Uiso 1 1 calc R U . . .
C14A C 0.2807(5) 0.9095(4) -0.0085(3) 0.0475(14) Uani 1 1 d . . . . .
H14A H 0.2942 0.9876 -0.0008 0.057 Uiso 1 1 calc R U . . .
C15A C 0.3426(4) 0.8483(5) -0.0512(2) 0.0385(13) Uani 1 1 d . . . . .
C16A C 0.4320(4) 0.9030(4) -0.0852(2) 0.0619(16) Uani 1 1 d . . . . .
H16D H 0.5068 0.8714 -0.0834 0.093 Uiso 1 1 calc R U . . .
H16E H 0.4499 0.9824 -0.0655 0.093 Uiso 1 1 calc R U . . .
H16F H 0.3974 0.8908 -0.1289 0.093 Uiso 1 1 calc R U . . .
C17A C 0.3224(4) 0.7349(5) -0.0606(2) 0.0398(13) Uani 1 1 d . . . . .
H17A H 0.3660 0.6917 -0.0889 0.048 Uiso 1 1 calc R U . . .
C18A C 0.2412(5) 0.6832(4) -0.0304(2) 0.0382(13) Uani 1 1 d . . . . .
H18A H 0.2268 0.6050 -0.0385 0.046 Uiso 1 1 calc R U . . .
C19A C 0.3008(4) 0.3423(3) 0.2178(2) 0.0330(12) Uani 1 1 d . . . . .
H19A H 0.3513 0.4169 0.2346 0.040 Uiso 1 1 calc R U . . .
C20A C 0.3803(4) 0.2709(4) 0.1792(2) 0.0519(14) Uani 1 1 d . . . . .
H20D H 0.4563 0.2723 0.2051 0.078 Uiso 1 1 calc R U . . .
H20E H 0.3979 0.2999 0.1433 0.078 Uiso 1 1 calc R U . . .
H20F H 0.3374 0.1948 0.1645 0.078 Uiso 1 1 calc R U . . .
C21A C 0.2735(4) 0.2991(4) 0.2754(2) 0.0542(15) Uani 1 1 d . . . . .
H21G H 0.2243 0.2255 0.2616 0.081 Uiso 1 1 calc R U . . .
H21H H 0.2291 0.3494 0.3017 0.081 Uiso 1 1 calc R U . . .
H21J H 0.3498 0.2951 0.2994 0.081 Uiso 1 1 calc R U . . .
C22A C 0.0677(4) 0.2370(3) 0.1182(2) 0.0342(12) Uani 1 1 d . . . . .
H22A H -0.0022 0.2633 0.0981 0.041 Uiso 1 1 calc R U . . .
C23A C 0.1264(4) 0.1737(4) 0.0640(2) 0.0608(16) Uani 1 1 d . . . . .
H23D H 0.1908 0.1392 0.0806 0.091 Uiso 1 1 calc R U . . .
H23E H 0.1610 0.2250 0.0410 0.091 Uiso 1 1 calc R U . . .
H23F H 0.0650 0.1165 0.0359 0.091 Uiso 1 1 calc R U . . .
C24A C 0.0116(4) 0.1562(4) 0.1534(2) 0.0709(17) Uani 1 1 d . . . . .
H24D H -0.0442 0.0959 0.1239 0.106 Uiso 1 1 calc R U . . .
H24E H -0.0327 0.1950 0.1853 0.106 Uiso 1 1 calc R U . . .
H24F H 0.0760 0.1260 0.1734 0.106 Uiso 1 1 calc R U . . .
C25A C 0.0716(4) 0.4464(3) 0.22159(19) 0.0315(12) Uani 1 1 d . . . . .
H25A H 0.0421 0.4009 0.2500 0.038 Uiso 1 1 calc R U . . .
C26A C 0.1454(4) 0.5544(3) 0.2636(2) 0.0441(14) Uani 1 1 d . . . . .
H26D H 0.1750 0.6024 0.2377 0.066 Uiso 1 1 calc R U . . .
H26E H 0.2143 0.5377 0.2881 0.066 Uiso 1 1 calc R U . . .
H26F H 0.0937 0.5919 0.2919 0.066 Uiso 1 1 calc R U . . .
C27A C -0.0411(4) 0.4724(4) 0.1869(2) 0.0549(15) Uani 1 1 d . . . . .
H27D H -0.0834 0.5186 0.2168 0.082 Uiso 1 1 calc R U . . .
H27E H -0.0953 0.4034 0.1659 0.082 Uiso 1 1 calc R U . . .
H27F H -0.0166 0.5117 0.1559 0.082 Uiso 1 1 calc R U . . .
H5 H 0.543(3) 0.302(3) 0.5283(14) 0.001(11) Uiso 1 1 d . . . . .
H7 H 0.341(3) 0.305(3) 0.5611(13) 0.012(11) Uiso 1 1 d . . . . .
H17 H 0.670(3) -0.051(3) 0.6576(16) 0.020(13) Uiso 1 1 d . . . . .
H7A H 0.744(3) 0.708(3) 0.1746(15) 0.013(12) Uiso 1 1 d . . . . .

loop_
_atom_site_aniso_label
_atom_site_aniso_U_11
_atom_site_aniso_U_22
_atom_site_aniso_U_33
_atom_site_aniso_U_23
_atom_site_aniso_U_13
_atom_site_aniso_U_12
S1 0.0272(8) 0.0569(11) 0.0563(10) 0.0243(9) 0.0069(8) 0.0097(8)
S1A 0.0302(8) 0.0375(10) 0.0493(10) 0.0158(8) 0.0017(8) 0.0037(7)
Si1 0.0267(8) 0.0306(9) 0.0445(9) 0.0129(8) 0.0058(7) 0.0030(7)
Si1A 0.0261(8) 0.0311(9) 0.0377(9) 0.0104(8) 0.0049(7) 0.0029(6)
O1 0.035(2) 0.038(2) 0.045(2) 0.002(2) 0.0005(19) -0.0030(17)
O2 0.0348(19) 0.032(2) 0.041(2) 0.0167(18) 0.0137(17) 0.0049(15)
O3 0.0219(19) 0.058(2) 0.050(2) 0.0027(18) 0.0074(17) -0.0078(18)
O4 0.041(2) 0.074(3) 0.063(2) 0.031(2) 0.0189(18) 0.032(2)
O5 0.0284(19) 0.052(2) 0.084(3) 0.028(2) -0.0085(18) -0.0197(18)
O1A 0.035(2) 0.027(2) 0.045(2) -0.0018(19) -0.0037(17) 0.0020(17)
O2A 0.0261(18) 0.029(2) 0.0343(19) 0.0137(16) 0.0041(15) -0.0026(16)
O3A 0.033(2) 0.042(2) 0.080(3) 0.016(2) 0.029(2) 0.0090(17)
O4A 0.040(2) 0.052(2) 0.046(2) 0.0108(19) 0.0148(17) 0.0171(17)
O5A 0.0304(19) 0.038(2) 0.067(2) 0.0157(18) -0.0180(18) -0.0087(16)
N1 0.035(2) 0.045(3) 0.027(2) 0.014(2) 0.005(2) 0.010(2)
N1A 0.027(2) 0.018(2) 0.050(3) 0.016(2) 0.001(2) -0.0058(19)
C1 0.027(3) 0.029(4) 0.040(4) 0.013(3) 0.010(3) -0.004(3)
C2 0.027(3) 0.023(3) 0.032(3) 0.002(3) 0.006(3) -0.001(3)
C3 0.027(3) 0.028(3) 0.034(3) 0.002(2) 0.005(3) -0.002(3)
C4 0.028(4) 0.041(4) 0.045(3) 0.010(3) 0.003(3) -0.004(3)
C5 0.028(4) 0.034(4) 0.046(4) 0.001(3) -0.001(3) 0.004(3)
C6 0.056(3) 0.066(4) 0.057(4) 0.022(3) 0.013(3) 0.025(3)
C7 0.020(3) 0.040(4) 0.044(4) 0.009(3) 0.007(3) 0.004(3)
C8 0.025(3) 0.044(4) 0.037(4) 0.001(3) 0.005(3) 0.003(3)
C9 0.055(4) 0.063(4) 0.056(4) -0.010(3) -0.007(3) 0.004(3)
C10 0.045(3) 0.062(4) 0.045(3) 0.012(3) -0.001(3) 0.008(3)
C11 0.039(3) 0.088(4) 0.044(4) 0.005(3) 0.004(3) 0.005(3)
C12 0.025(3) 0.034(4) 0.034(4) 0.015(3) 0.009(3) 0.004(3)
C13 0.042(4) 0.039(4) 0.049(4) 0.010(4) 0.007(4) 0.003(3)
C14 0.063(4) 0.033(4) 0.033(4) -0.002(3) 0.005(4) 0.009(3)
C15 0.049(4) 0.026(4) 0.042(5) 0.008(3) 0.017(4) 0.020(3)
C16 0.076(4) 0.051(4) 0.063(4) 0.020(3) 0.038(4) 0.025(3)
C17 0.027(4) 0.034(4) 0.060(5) 0.017(4) 0.015(4) -0.001(3)
C18 0.030(3) 0.030(4) 0.042(4) 0.005(3) -0.002(3) -0.003(3)
C19 0.038(3) 0.057(4) 0.061(4) 0.027(3) -0.003(3) -0.006(3)
C20 0.050(3) 0.074(4) 0.086(4) 0.032(4) -0.021(3) -0.009(3)
C22 0.049(3) 0.031(3) 0.061(4) 0.011(3) 0.012(3) -0.001(3)
C23 0.086(4) 0.036(4) 0.111(5) 0.015(3) 0.044(4) 0.016(3)
C24 0.077(4) 0.040(4) 0.089(4) 0.021(3) 0.016(4) -0.024(3)
C25 0.044(3) 0.037(4) 0.045(3) 0.018(3) 0.012(3) 0.007(3)
C26 0.073(4) 0.028(4) 0.067(4) 0.013(3) 0.025(3) 0.014(3)
C27 0.034(3) 0.074(4) 0.077(4) 0.036(3) 0.017(3) 0.025(3)
C1A 0.017(3) 0.038(4) 0.029(3) 0.005(3) 0.001(3) -0.003(3)
C2A 0.024(3) 0.021(3) 0.035(3) 0.009(3) 0.002(3) -0.001(3)
C3A 0.033(3) 0.030(3) 0.022(3) 0.003(2) 0.004(3) -0.002(3)
C4A 0.031(3) 0.021(3) 0.036(3) 0.006(3) 0.008(3) 0.002(2)
C5A 0.028(3) 0.015(3) 0.035(3) 0.007(3) 0.002(3) 0.002(2)
C6A 0.029(3) 0.037(3) 0.052(3) 0.013(3) 0.004(3) -0.005(2)
C7A 0.020(3) 0.033(4) 0.046(4) 0.000(3) 0.001(3) 0.001(3)
C8A 0.032(3) 0.019(3) 0.040(4) 0.003(3) 0.009(3) -0.001(3)
C9A 0.052(3) 0.031(3) 0.056(4) 0.004(3) 0.012(3) 0.003(3)
C10A 0.056(3) 0.043(4) 0.050(4) 0.013(3) 0.001(3) 0.010(3)
C11A 0.037(3) 0.045(4) 0.087(4) 0.024(3) 0.016(3) -0.002(3)
C12A 0.019(3) 0.024(4) 0.033(3) 0.003(3) -0.001(2) -0.002(3)
C13A 0.037(3) 0.024(4) 0.053(4) 0.001(3) 0.007(3) 0.005(3)
C14A 0.050(4) 0.019(4) 0.074(4) 0.010(4) 0.022(3) 0.001(3)
C15A 0.051(4) 0.023(4) 0.047(4) 0.016(3) 0.015(3) 0.009(3)
C16A 0.071(4) 0.041(4) 0.086(4) 0.027(3) 0.037(4) 0.012(3)
C17A 0.047(4) 0.034(4) 0.043(4) 0.012(3) 0.011(3) 0.015(3)
C18A 0.043(3) 0.023(3) 0.046(4) 0.010(3) -0.003(3) 0.000(3)
C19A 0.028(3) 0.028(3) 0.042(3) 0.010(3) 0.000(3) 0.004(2)
C20A 0.037(3) 0.054(4) 0.075(4) 0.030(3) 0.010(3) 0.014(3)
C21A 0.058(4) 0.061(4) 0.050(4) 0.026(3) 0.000(3) 0.016(3)
C22A 0.036(3) 0.024(3) 0.038(3) 0.003(3) 0.004(3) -0.001(2)
C23A 0.066(4) 0.050(4) 0.053(4) -0.006(3) 0.003(3) -0.002(3)
C24A 0.085(4) 0.050(4) 0.066(4) 0.017(3) 0.007(3) -0.030(3)
C25A 0.025(3) 0.030(3) 0.040(3) 0.011(3) 0.004(2) 0.002(2)
C26A 0.039(3) 0.036(3) 0.055(3) 0.004(3) 0.011(3) 0.008(3)
C27A 0.043(3) 0.072(4) 0.054(4) 0.016(3) 0.013(3) 0.021(3)

loop_
_atom_type_symbol
_atom_type_description
_atom_type_scat_dispersion_real
_atom_type_scat_dispersion_imag
_atom_type_scat_source
C C 0.0181 0.0091 'International Tables Vol C Tables 4.2.6.8 and 6.1.1.4'
H H 0.0000 0.0000 'International Tables Vol C Tables 4.2.6.8 and 6.1.1.4'
N N 0.0311 0.0180 'International Tables Vol C Tables 4.2.6.8 and 6.1.1.4'
O O 0.0492 0.0322 'International Tables Vol C Tables 4.2.6.8 and 6.1.1.4'
Si Si 0.2541 0.3302 'International Tables Vol C Tables 4.2.6.8 and 6.1.1.4'
S S 0.3331 0.5567 'International Tables Vol C Tables 4.2.6.8 and 6.1.1.4'

loop_
_geom_angle_atom_site_label_1
_geom_angle_atom_site_label_2
_geom_angle_atom_site_label_3
_geom_angle
O4 S1 O5 117.83(19)
O4 S1 N1 104.48(19)
O5 S1 N1 109.22(18)
O4 S1 C12 109.9(2)
O5 S1 C12 110.5(2)
N1 S1 C12 103.9(2)
O4A S1A O5A 118.35(18)
O4A S1A N1A 110.22(17)
O5A S1A N1A 104.25(17)
O4A S1A C12A 108.7(2)
O5A S1A C12A 109.91(19)
N1A S1A C12A 104.5(2)
O2 Si1 C25 102.43(18)
O2 Si1 C22 111.51(19)
C25 Si1 C22 110.9(2)
O2 Si1 C19 108.68(18)
C25 Si1 C19 113.0(2)
C22 Si1 C19 110.1(2)
O2A Si1A C22A 102.22(17)
O2A Si1A C25A 110.56(17)
C22A Si1A C25A 110.46(19)
O2A Si1A C19A 107.39(17)
C22A Si1A C19A 116.81(19)
C25A Si1A C19A 109.11(19)
C2 O2 Si1 125.6(3)
C7 O3 H3 109.5
C2A O2A Si1A 129.0(2)
C7A O3A H3A 109.5
C1 N1 S1 122.2(3)
C1 N1 H1 118.9
S1 N1 H1 118.9
C1A N1A S1A 122.8(3)
C1A N1A H1A 118.6
S1A N1A H1A 118.6
O1 C1 N1 122.2(4)
O1 C1 C2 123.7(5)
N1 C1 C2 114.1(4)
O2 C2 C3 109.4(3)
O2 C2 C1 110.5(4)
C3 C2 C1 109.5(4)
O2 C2 H2 109.2
C3 C2 H2 109.2
C1 C2 H2 109.2
C4 C3 C2 126.4(4)
C4 C3 H3B 116.8
C2 C3 H3B 116.8
C3 C4 C5 128.5(4)
C3 C4 H4 115.8
C5 C4 H4 115.8
C4 C5 C6 108.6(4)
C4 C5 C7 114.1(4)
C6 C5 C7 110.5(4)
C4 C5 H5 109(2)
C6 C5 H5 104.1(19)
C7 C5 H5 110(2)
C5 C6 H6A 109.5
C5 C6 H6B 109.5
H6A C6 H6B 109.5
C5 C6 H6C 109.5
H6A C6 H6C 109.5
H6B C6 H6C 109.5
O3 C7 C5 105.5(4)
O3 C7 C8 112.6(4)
C5 C7 C8 116.3(4)
O3 C7 H7 108.4(17)
C5 C7 H7 106.0(17)
C8 C7 H7 107.8(17)
C10 C8 C11 108.5(4)
C10 C8 C9 109.1(4)
C11 C8 C9 107.7(4)
C10 C8 C7 114.3(4)
C11 C8 C7 108.5(4)
C9 C8 C7 108.6(4)
C8 C9 H9A 109.5
C8 C9 H9B 109.5
H9A C9 H9B 109.5
C8 C9 H9C 109.5
H9A C9 H9C 109.5
H9B C9 H9C 109.5
C8 C10 H10A 109.5
C8 C10 H10B 109.5
H10A C10 H10B 109.5
C8 C10 H10C 109.5
H10A C10 H10C 109.5
H10B C10 H10C 109.5
C8 C11 H11A 109.5
C8 C11 H11B 109.5
H11A C11 H11B 109.5
C8 C11 H11C 109.5
H11A C11 H11C 109.5
H11B C11 H11C 109.5
C13 C12 C18 120.0(4)
C13 C12 S1 117.7(4)
C18 C12 S1 122.3(5)
C12 C13 C14 120.3(5)
C12 C13 H13 119.8
C14 C13 H13 119.8
C13 C14 C15 120.6(5)
C13 C14 H14 119.7
C15 C14 H14 119.7
C17 C15 C14 117.9(5)
C17 C15 C16 121.0(5)
C14 C15 C16 121.1(6)
C15 C16 H16A 109.5
C15 C16 H16B 109.5
H16A C16 H16B 109.5
C15 C16 H16C 109.5
H16A C16 H16C 109.5
H16B C16 H16C 109.5
C18 C17 C15 121.8(5)
C18 C17 H17 123(2)
C15 C17 H17 115(2)
C17 C18 C12 119.4(5)
C17 C18 H18 120.3
C12 C18 H18 120.3
C21' C19 C20 122.4(11)
C20 C19 C21" 104.1(7)
C21' C19 Si1 112.9(6)
C20 C19 Si1 114.3(3)
C21" C19 Si1 111.2(4)
C21' C19 H19 100.8
C20 C19 H19 100.8
Si1 C19 H19 100.8
C19 C20 H20A 109.5
C19 C20 H20B 109.5
H20A C20 H20B 109.5
C19 C20 H20C 109.5
H20A C20 H20C 109.5
H20B C20 H20C 109.5
C19 C21' H21A 109.5
C19 C21' H21B 109.5
H21A C21' H21B 109.5
C19 C21' H21C 109.5
H21A C21' H21C 109.5
H21B C21' H21C 109.5
C19 C21" H21D 109.5
C19 C21" H21E 109.5
H21D C21" H21E 109.5
C19 C21" H21F 109.5
H21D C21" H21F 109.5
H21E C21" H21F 109.5
C24 C22 C23 108.5(4)
C24 C22 Si1 112.8(3)
C23 C22 Si1 116.6(3)
C24 C22 H22 106.1
C23 C22 H22 106.1
Si1 C22 H22 106.1
C22 C23 H23A 109.5
C22 C23 H23B 109.5
H23A C23 H23B 109.5
C22 C23 H23C 109.5
H23A C23 H23C 109.5
H23B C23 H23C 109.5
C22 C24 H24A 109.5
C22 C24 H24B 109.5
H24A C24 H24B 109.5
C22 C24 H24C 109.5
H24A C24 H24C 109.5
H24B C24 H24C 109.5
C26 C25 C27 110.0(4)
C26 C25 Si1 114.1(3)
C27 C25 Si1 109.8(3)
C26 C25 H25 107.6
C27 C25 H25 107.6
Si1 C25 H25 107.6
C25 C26 H26A 109.5
C25 C26 H26B 109.5
H26A C26 H26B 109.5
C25 C26 H26C 109.5
H26A C26 H26C 109.5
H26B C26 H26C 109.5
C25 C27 H27A 109.5
C25 C27 H27B 109.5
H27A C27 H27B 109.5
C25 C27 H27C 109.5
H27A C27 H27C 109.5
H27B C27 H27C 109.5
O1A C1A N1A 123.5(4)
O1A C1A C2A 123.6(4)
N1A C1A C2A 112.8(4)
O2A C2A C3A 108.2(3)
O2A C2A C1A 110.2(3)
C3A C2A C1A 108.4(3)
O2A C2A H2A 110.0
C3A C2A H2A 110.0
C1A C2A H2A 110.0
C4A C3A C2A 126.8(4)
C4A C3A H3A1 116.6
C2A C3A H3A1 116.6
C3A C4A C5A 127.6(4)
C3A C4A H4A 116.2
C5A C4A H4A 116.2
C4A C5A C6A 108.9(3)
C4A C5A C7A 113.9(4)
C6A C5A C7A 109.1(3)
C4A C5A H5A 108.3
C6A C5A H5A 108.3
C7A C5A H5A 108.3
C5A C6A H6A1 109.5
C5A C6A H6A2 109.5
H6A1 C6A H6A2 109.5
C5A C6A H6A3 109.5
H6A1 C6A H6A3 109.5
H6A2 C6A H6A3 109.5
O3A C7A C8A 113.5(4)
O3A C7A C5A 105.8(4)
C8A C7A C5A 116.8(4)
O3A C7A H7A 110(2)
C8A C7A H7A 106(2)
C5A C7A H7A 105(2)
C9A C8A C10A 110.1(4)
C9A C8A C11A 107.7(4)
C10A C8A C11A 108.8(4)
C9A C8A C7A 110.2(4)
C10A C8A C7A 111.7(4)
C11A C8A C7A 108.1(3)
C8A C9A H9A1 109.5
C8A C9A H9A2 109.5
H9A1 C9A H9A2 109.5
C8A C9A H9A3 109.5
H9A1 C9A H9A3 109.5
H9A2 C9A H9A3 109.5
C8A C10A H10D 109.5
C8A C10A H10E 109.5
H10D C10A H10E 109.5
C8A C10A H10F 109.5
H10D C10A H10F 109.5
H10E C10A H10F 109.5
C8A C11A H11D 109.5
C8A C11A H11E 109.5
H11D C11A H11E 109.5
C8A C11A H11F 109.5
H11D C11A H11F 109.5
H11E C11A H11F 109.5
C13A C12A C18A 120.2(4)
C13A C12A S1A 120.5(4)
C18A C12A S1A 119.3(4)
C12A C13A C14A 119.8(4)
C12A C13A H13A 120.1
C14A C13A H13A 120.1
C13A C14A C15A 121.3(4)
C13A C14A H14A 119.4
C15A C14A H14A 119.4
C14A C15A C17A 118.0(4)
C14A C15A C16A 121.3(5)
C17A C15A C16A 120.7(5)
C15A C16A H16D 109.5
C15A C16A H16E 109.5
H16D C16A H16E 109.5
C15A C16A H16F 109.5
H16D C16A H16F 109.5
H16E C16A H16F 109.5
C18A C17A C15A 121.8(4)
C18A C17A H17A 119.1
C15A C17A H17A 119.1
C17A C18A C12A 118.9(4)
C17A C18A H18A 120.5
C12A C18A H18A 120.5
C20A C19A C21A 110.4(3)
C20A C19A Si1A 112.8(3)
C21A C19A Si1A 114.8(3)
C20A C19A H19A 106.1
C21A C19A H19A 106.1
Si1A C19A H19A 106.1
C19A C20A H20D 109.5
C19A C20A H20E 109.5
H20D C20A H20E 109.5
C19A C20A H20F 109.5
H20D C20A H20F 109.5
H20E C20A H20F 109.5
C19A C21A H21G 109.5
C19A C21A H21H 109.5
H21G C21A H21H 109.5
C19A C21A H21J 109.5
H21G C21A H21J 109.5
H21H C21A H21J 109.5
C24A C22A C23A 109.4(4)
C24A C22A Si1A 114.1(3)
C23A C22A Si1A 115.6(3)
C24A C22A H22A 105.6
C23A C22A H22A 105.6
Si1A C22A H22A 105.6
C22A C23A H23D 109.5
C22A C23A H23E 109.5
H23D C23A H23E 109.5
C22A C23A H23F 109.5
H23D C23A H23F 109.5
H23E C23A H23F 109.5
C22A C24A H24D 109.5
C22A C24A H24E 109.5
H24D C24A H24E 109.5
C22A C24A H24F 109.5
H24D C24A H24F 109.5
H24E C24A H24F 109.5
C27A C25A C26A 109.2(3)
C27A C25A Si1A 114.0(3)
C26A C25A Si1A 113.1(3)
C27A C25A H25A 106.7
C26A C25A H25A 106.7
Si1A C25A H25A 106.7
C25A C26A H26D 109.5
C25A C26A H26E 109.5
H26D C26A H26E 109.5
C25A C26A H26F 109.5
H26D C26A H26F 109.5
H26E C26A H26F 109.5
C25A C27A H27D 109.5
C25A C27A H27E 109.5
H27D C27A H27E 109.5
C25A C27A H27F 109.5
H27D C27A H27F 109.5
H27E C27A H27F 109.5

loop_
_geom_bond_atom_site_label_1
_geom_bond_atom_site_label_2
_geom_bond_distance
S1 O4 1.431(3)
S1 O5 1.432(3)
S1 N1 1.655(3)
S1 C12 1.742(4)
S1A O4A 1.427(3)
S1A O5A 1.438(3)
S1A N1A 1.645(3)
S1A C12A 1.743(4)
Si1 O2 1.661(3)
Si1 C25 1.859(4)
Si1 C22 1.861(4)
Si1 C19 1.883(4)
Si1A O2A 1.669(3)
Si1A C22A 1.861(4)
Si1A C25A 1.866(4)
Si1A C19A 1.872(4)
O1 C1 1.202(4)
O2 C2 1.414(4)
O3 C7 1.431(5)
O3 H3 0.8400
O1A C1A 1.188(4)
O2A C2A 1.422(4)
O3A C7A 1.431(5)
O3A H3A 0.8400
N1 C1 1.386(5)
N1 H1 0.8800
N1A C1A 1.397(5)
N1A H1A 0.8800
C1 C2 1.515(6)
C2 C3 1.499(5)
C2 H2 1.0000
C3 C4 1.324(5)
C3 H3B 0.9500
C4 C5 1.490(6)
C4 H4 0.9500
C5 C6 1.521(6)
C5 C7 1.538(6)
C5 H5 0.93(3)
C6 H6A 0.9800
C6 H6B 0.9800
C6 H6C 0.9800
C7 C8 1.540(6)
C7 H7 1.03(3)
C8 C10 1.511(5)
C8 C11 1.533(5)
C8 C9 1.533(5)
C9 H9A 0.9800
C9 H9B 0.9800
C9 H9C 0.9800
C10 H10A 0.9800
C10 H10B 0.9800
C10 H10C 0.9800
C11 H11A 0.9800
C11 H11B 0.9800
C11 H11C 0.9800
C12 C13 1.370(5)
C12 C18 1.378(5)
C13 C14 1.372(6)
C13 H13 0.9500
C14 C15 1.388(6)
C14 H14 0.9500
C15 C17 1.381(6)
C15 C16 1.504(6)
C16 H16A 0.9800
C16 H16B 0.9800
C16 H16C 0.9800
C17 C18 1.364(6)
C17 H17 0.94(3)
C18 H18 0.9500
C19 C21' 1.445(14)
C19 C20 1.527(5)
C19 C21" 1.597(12)
C19 H19 1.0000
C20 H20A 0.9800
C20 H20B 0.9800
C20 H20C 0.9800
C21' H21A 0.9800
C21' H21B 0.9800
C21' H21C 0.9800
C21" H21D 0.9800
C21" H21E 0.9800
C21" H21F 0.9800
C22 C24 1.537(5)
C22 C23 1.539(6)
C22 H22 1.0000
C23 H23A 0.9800
C23 H23B 0.9800
C23 H23C 0.9800
C24 H24A 0.9800
C24 H24B 0.9800
C24 H24C 0.9800
C25 C26 1.528(5)
C25 C27 1.555(5)
C25 H25 1.0000
C26 H26A 0.9800
C26 H26B 0.9800
C26 H26C 0.9800
C27 H27A 0.9800
C27 H27B 0.9800
C27 H27C 0.9800
C1A C2A 1.530(6)
C2A C3A 1.501(5)
C2A H2A 1.0000
C3A C4A 1.323(5)
C3A H3A1 0.9500
C4A C5A 1.493(5)
C4A H4A 0.9500
C5A C6A 1.540(5)
C5A C7A 1.543(5)
C5A H5A 1.0000
C6A H6A1 0.9800
C6A H6A2 0.9800
C6A H6A3 0.9800
C7A C8A 1.540(6)
C7A H7A 0.95(3)
C8A C9A 1.517(5)
C8A C10A 1.526(5)
C8A C11A 1.533(5)
C9A H9A1 0.9800
C9A H9A2 0.9800
C9A H9A3 0.9800
C10A H10D 0.9800
C10A H10E 0.9800
C10A H10F 0.9800
C11A H11D 0.9800
C11A H11E 0.9800
C11A H11F 0.9800
C12A C13A 1.372(5)
C12A C18A 1.391(5)
C13A C14A 1.375(5)
C13A H13A 0.9500
C14A C15A 1.380(6)
C14A H14A 0.9500
C15A C17A 1.383(5)
C15A C16A 1.505(6)
C16A H16D 0.9800
C16A H16E 0.9800
C16A H16F 0.9800
C17A C18A 1.369(5)
C17A H17A 0.9500
C18A H18A 0.9500
C19A C20A 1.532(5)
C19A C21A 1.546(5)
C19A H19A 1.0000
C20A H20D 0.9800
C20A H20E 0.9800
C20A H20F 0.9800
C21A H21G 0.9800
C21A H21H 0.9800
C21A H21J 0.9800
C22A C24A 1.533(5)
C22A C23A 1.538(5)
C22A H22A 1.0000
C23A H23D 0.9800
C23A H23E 0.9800
C23A H23F 0.9800
C24A H24D 0.9800
C24A H24E 0.9800
C24A H24F 0.9800
C25A C27A 1.534(5)
C25A C26A 1.539(5)
C25A H25A 1.0000
C26A H26D 0.9800
C26A H26E 0.9800
C26A H26F 0.9800
C27A H27D 0.9800
C27A H27E 0.9800
C27A H27F 0.9800

loop_
_geom_hbond_atom_site_label_D
_geom_hbond_atom_site_label_H
_geom_hbond_atom_site_label_A
_geom_hbond_distance_DH
_geom_hbond_distance_HA
_geom_hbond_distance_DA
_geom_hbond_angle_DHA
_geom_hbond_site_symmetry_A
C3 H3B O3 0.95 2.66 3.518(5) 151.0 2_656
N1A H1A O5A 0.88 2.05 2.858(4) 152.6 2_565
N1 H1 O4 0.88 2.32 3.099(5) 147.5 2_756
O3 H3 O4 0.84 2.24 2.998(4) 149.3 1_455
O3 H3 S1 0.84 2.95 3.788(3) 173.9 1_455
C3 H3B O3 0.95 2.66 3.518(5) 151.0 2_656
N1A H1A O5A 0.88 2.05 2.858(4) 152.6 2_565
N1 H1 O4 0.88 2.32 3.099(5) 147.5 2_756
O3 H3 O4 0.84 2.24 2.998(4) 149.3 1_455
O3 H3 S1 0.84 2.95 3.788(3) 173.9 1_455
C3 H3B O3 0.95 2.66 3.518(5) 151.0 2_656
N1A H1A O5A 0.88 2.05 2.858(4) 152.6 2_565
N1 H1 O4 0.88 2.32 3.099(5) 147.5 2_756
O3 H3 O4 0.84 2.24 2.998(4) 149.3 1_455
O3 H3 S1 0.84 2.95 3.788(3) 173.9 1_455
C3 H3B O3 0.95 2.66 3.518(5) 151.0 2_656
N1A H1A O5A 0.88 2.05 2.858(4) 152.6 2_565
N1 H1 O4 0.88 2.32 3.099(5) 147.5 2_756
O3 H3 O4 0.84 2.24 2.998(4) 149.3 1_455
O3 H3 S1 0.84 2.95 3.788(3) 173.9 1_455
C3 H3B O3 0.95 2.66 3.518(5) 151.0 2_656
N1A H1A O5A 0.88 2.05 2.858(4) 152.6 2_565
N1 H1 O4 0.88 2.32 3.099(5) 147.5 2_756
O3 H3 O4 0.84 2.24 2.998(4) 149.3 1_455
O3 H3 S1 0.84 2.95 3.788(3) 173.9 1_455
C3 H3B O3 0.95 2.66 3.518(5) 151.0 2_656
N1A H1A O5A 0.88 2.05 2.858(4) 152.6 2_565
N1 H1 O4 0.88 2.32 3.099(5) 147.5 2_756
O3 H3 O4 0.84 2.24 2.998(4) 149.3 1_455
O3 H3 S1 0.84 2.95 3.788(3) 173.9 1_455
C3 H3B O3 0.95 2.66 3.518(5) 151.0 2_656
N1A H1A O5A 0.88 2.05 2.858(4) 152.6 2_565
N1 H1 O4 0.88 2.32 3.099(5) 147.5 2_756
O3 H3 O4 0.84 2.24 2.998(4) 149.3 1_455
O3 H3 S1 0.84 2.95 3.788(3) 173.9 1_455
C3 H3B O3 0.95 2.66 3.518(5) 151.0 2_656
N1A H1A O5A 0.88 2.05 2.858(4) 152.6 2_565
N1 H1 O4 0.88 2.32 3.099(5) 147.5 2_756
O3A H3A O4A 0.84 2.67 3.488(4) 163.6 1_655
O3 H3 O4 0.84 2.24 2.998(4) 149.3 1_455
O3 H3 S1 0.84 2.95 3.788(3) 173.9 1_455
C3 H3B O3 0.95 2.66 3.518(5) 151.0 2_656
N1A H1A O5A 0.88 2.05 2.858(4) 152.6 2_565
N1 H1 O4 0.88 2.32 3.099(5) 147.5 2_756
O3 H3 O4 0.84 2.24 2.998(4) 149.3 1_455
O3 H3 S1 0.84 2.95 3.788(3) 173.9 1_455
C3 H3B O3 0.95 2.66 3.518(5) 151.0 2_656
N1A H1A O5A 0.88 2.05 2.858(4) 152.6 2_565
N1 H1 O4 0.88 2.32 3.099(5) 147.5 2_756
O3 H3 O4 0.84 2.24 2.998(4) 149.3 1_455
O3 H3 S1 0.84 2.95 3.788(3) 173.9 1_455
C3 H3B O3 0.95 2.66 3.518(5) 151.0 2_656
N1A H1A O5A 0.88 2.05 2.858(4) 152.6 2_565
N1 H1 O4 0.88 2.32 3.099(5) 147.5 2_756
O3 H3 O4 0.84 2.24 2.998(4) 149.3 1_455
O3 H3 S1 0.84 2.95 3.788(3) 173.9 1_455
O3 H3 S1 0.84 2.95 3.788(3) 173.9 1_455
O3 H3 O4 0.84 2.24 2.998(4) 149.3 1_455
N1 H1 O4 0.88 2.32 3.099(5) 147.5 2_756
N1A H1A O5A 0.88 2.05 2.858(4) 152.6 2_565
O3 H3 S1 0.84 2.95 3.788(3) 173.9 1_455
O3 H3 O4 0.84 2.24 2.998(4) 149.3 1_455
N1 H1 O4 0.88 2.32 3.099(5) 147.5 2_756
N1A H1A O5A 0.88 2.05 2.858(4) 152.6 2_565
C3 H3B O3 0.95 2.66 3.518(5) 151.0 2_656
O3 H3 S1 0.84 2.95 3.788(3) 173.9 1_455
O3 H3 O4 0.84 2.24 2.998(4) 149.3 1_455
N1 H1 O4 0.88 2.32 3.099(5) 147.5 2_756
N1A H1A O5A 0.88 2.05 2.858(4) 152.6 2_565
C3 H3B O3 0.95 2.66 3.518(5) 151.0 2_656
O3 H3 S1 0.84 2.95 3.788(3) 173.9 1_455
O3 H3 O4 0.84 2.24 2.998(4) 149.3 1_455
N1 H1 O4 0.88 2.32 3.099(5) 147.5 2_756
N1A H1A O5A 0.88 2.05 2.858(4) 152.6 2_565
C3 H3B O3 0.95 2.66 3.518(5) 151.0 2_656
O3 H3 S1 0.84 2.95 3.788(3) 173.9 1_455
O3 H3 O4 0.84 2.24 2.998(4) 149.3 1_455
N1 H1 O4 0.88 2.32 3.099(5) 147.5 2_756
N1A H1A O5A 0.88 2.05 2.858(4) 152.6 2_565
C3 H3B O3 0.95 2.66 3.518(5) 151.0 2_656
O3 H3 S1 0.84 2.95 3.788(3) 173.9 1_455
O3 H3 O4 0.84 2.24 2.998(4) 149.3 1_455
N1 H1 O4 0.88 2.32 3.099(5) 147.5 2_756
N1A H1A O5A 0.88 2.05 2.858(4) 152.6 2_565
C3 H3B O3 0.95 2.66 3.518(5) 151.0 2_656
O3 H3 S1 0.84 2.95 3.788(3) 173.9 1_455
O3 H3 O4 0.84 2.24 2.998(4) 149.3 1_455
N1 H1 O4 0.88 2.32 3.099(5) 147.5 2_756
N1A H1A O5A 0.88 2.05 2.858(4) 152.6 2_565
C3 H3B O3 0.95 2.66 3.518(5) 151.0 2_656
O3 H3 S1 0.84 2.95 3.788(3) 173.9 1_455
O3 H3 O4 0.84 2.24 2.998(4) 149.3 1_455
N1 H1 O4 0.88 2.32 3.099(5) 147.5 2_756
N1A H1A O5A 0.88 2.05 2.858(4) 152.6 2_565
C3 H3B O3 0.95 2.66 3.518(5) 151.0 2_656
O3 H3 S1 0.84 2.95 3.788(3) 173.9 1_455
O3 H3 O4 0.84 2.24 2.998(4) 149.3 1_455
N1 H1 O4 0.88 2.32 3.099(5) 147.5 2_756
N1A H1A O5A 0.88 2.05 2.858(4) 152.6 2_565
C3 H3B O3 0.95 2.66 3.518(5) 151.0 2_656

loop_
_geom_torsion_atom_site_label_1
_geom_torsion_atom_site_label_2
_geom_torsion_atom_site_label_3
_geom_torsion_atom_site_label_4
_geom_torsion
C25 Si1 O2 C2 160.0(3)
C22 Si1 O2 C2 41.4(3)
C19 Si1 O2 C2 -80.2(3)
C22A Si1A O2A C2A -169.3(3)
C25A Si1A O2A C2A 73.1(3)
C19A Si1A O2A C2A -45.8(3)
O4 S1 N1 C1 176.1(3)
O5 S1 N1 C1 -57.0(4)
C12 S1 N1 C1 60.9(4)
O4A S1A N1A C1A -57.7(3)
O5A S1A N1A C1A 174.3(3)
C12A S1A N1A C1A 58.9(4)
S1 N1 C1 O1 -2.0(6)
S1 N1 C1 C2 -178.7(3)
Si1 O2 C2 C3 127.6(3)
Si1 O2 C2 C1 -111.8(3)
O1 C1 C2 O2 149.1(4)
N1 C1 C2 O2 -34.2(5)
O1 C1 C2 C3 -90.3(5)
N1 C1 C2 C3 86.3(4)
O2 C2 C3 C4 -142.5(4)
C1 C2 C3 C4 96.3(5)
C2 C3 C4 C5 2.3(7)
C3 C4 C5 C6 91.9(6)
C3 C4 C5 C7 -144.3(5)
C4 C5 C7 O3 -43.1(5)
C6 C5 C7 O3 79.7(5)
C4 C5 C7 C8 82.4(6)
C6 C5 C7 C8 -154.8(4)
O3 C7 C8 C10 68.1(5)
C5 C7 C8 C10 -53.8(6)
O3 C7 C8 C11 -53.1(5)
C5 C7 C8 C11 -175.0(4)
O3 C7 C8 C9 -169.9(4)
C5 C7 C8 C9 68.3(5)
O4 S1 C12 C13 111.5(4)
O5 S1 C12 C13 -20.2(4)
N1 S1 C12 C13 -137.2(3)
O4 S1 C12 C18 -67.0(4)
O5 S1 C12 C18 161.3(3)
N1 S1 C12 C18 44.3(4)
C18 C12 C13 C14 1.1(6)
S1 C12 C13 C14 -177.5(3)
C12 C13 C14 C15 -1.0(7)
C13 C14 C15 C17 0.4(7)
C13 C14 C15 C16 -178.6(4)
C14 C15 C17 C18 0.3(7)
C16 C15 C17 C18 179.3(4)
C15 C17 C18 C12 -0.3(7)
C13 C12 C18 C17 -0.4(6)
S1 C12 C18 C17 178.1(3)
O2 Si1 C19 C21' 179.0(16)
C25 Si1 C19 C21' -68.0(16)
C22 Si1 C19 C21' 56.6(16)
O2 Si1 C19 C20 -34.9(4)
C25 Si1 C19 C20 78.0(4)
C22 Si1 C19 C20 -157.4(3)
O2 Si1 C19 C21" -152.5(8)
C25 Si1 C19 C21" -39.5(8)
C22 Si1 C19 C21" 85.1(8)
O2 Si1 C22 C24 152.8(3)
C25 Si1 C22 C24 39.3(4)
C19 Si1 C22 C24 -86.5(4)
O2 Si1 C22 C23 -80.7(4)
C25 Si1 C22 C23 165.8(4)
C19 Si1 C22 C23 40.0(4)
O2 Si1 C25 C26 60.0(3)
C22 Si1 C25 C26 179.1(3)
C19 Si1 C25 C26 -56.7(4)
O2 Si1 C25 C27 -63.9(3)
C22 Si1 C25 C27 55.1(3)
C19 Si1 C25 C27 179.3(3)
S1A N1A C1A O1A 3.9(6)
S1A N1A C1A C2A -172.6(3)
Si1A O2A C2A C3A 128.2(3)
Si1A O2A C2A C1A -113.5(3)
O1A C1A C2A O2A 156.5(4)
N1A C1A C2A O2A -27.0(5)
O1A C1A C2A C3A -85.3(5)
N1A C1A C2A C3A 91.2(4)
O2A C2A C3A C4A -146.9(4)
C1A C2A C3A C4A 93.6(5)
C2A C3A C4A C5A 3.1(7)
C3A C4A C5A C6A 92.2(5)
C3A C4A C5A C7A -145.8(4)
C4A C5A C7A O3A -48.6(5)
C6A C5A C7A O3A 73.3(5)
C4A C5A C7A C8A 78.7(5)
C6A C5A C7A C8A -159.4(4)
O3A C7A C8A C9A -176.9(3)
C5A C7A C8A C9A 59.6(5)
O3A C7A C8A C10A 60.3(5)
C5A C7A C8A C10A -63.2(5)
O3A C7A C8A C11A -59.4(5)
C5A C7A C8A C11A 177.1(4)
O4A S1A C12A C13A -15.9(4)
O5A S1A C12A C13A 115.1(3)
N1A S1A C12A C13A -133.5(3)
O4A S1A C12A C18A 167.1(3)
O5A S1A C12A C18A -61.9(4)
N1A S1A C12A C18A 49.5(4)
C18A C12A C13A C14A -0.3(6)
S1A C12A C13A C14A -177.2(3)
C12A C13A C14A C15A 0.2(7)
C13A C14A C15A C17A -1.0(7)
C13A C14A C15A C16A -179.4(4)
C14A C15A C17A C18A 1.9(7)
C16A C15A C17A C18A -179.7(4)
C15A C17A C18A C12A -2.0(6)
C13A C12A C18A C17A 1.1(6)
S1A C12A C18A C17A 178.1(3)
O2A Si1A C19A C20A -62.2(3)
C22A Si1A C19A C20A 51.8(4)
C25A Si1A C19A C20A 177.9(3)
O2A Si1A C19A C21A 170.2(3)
C22A Si1A C19A C21A -75.8(4)
C25A Si1A C19A C21A 50.3(4)
O2A Si1A C22A C24A 178.3(3)
C25A Si1A C22A C24A -64.1(4)
C19A Si1A C22A C24A 61.4(4)
O2A Si1A C22A C23A 50.1(3)
C25A Si1A C22A C23A 167.8(3)
C19A Si1A C22A C23A -66.7(4)
O2A Si1A C25A C27A 60.2(3)
C22A Si1A C25A C27A -52.2(4)
C19A Si1A C25A C27A 178.1(3)
O2A Si1A C25A C26A -65.4(3)
C22A Si1A C25A C26A -177.8(3)
C19A Si1A C25A C26A 52.5(3)
